data_7227736
loop_
_publ_author_name
'Jiang, Lin'
'Liu, Bin'
'Zhao, Hao-Wen'
'Tian, Jin-Lei'
'Liu, Xin'
'Yan, Shi-Ping'

_publ_section_title
;
 Compartmental ligand approach for constructing 3d--4f heterometallic
 [CuII5LnIII2] clusters: synthesis and magnetostructural properties
;
_journal_issue 13
_journal_name_full CrystEngComm
_journal_page_first 1816
_journal_paper_doi 10.1039/C6CE02519F
_journal_volume 19
_journal_year 2017
_chemical_formula_moiety 'C46 H62 Cu5 N4 O22 Tb2, 2(N O3), 4(C2 H6 O), 2(C2 H5 O)'
_chemical_formula_sum 'C58 H96 Cu5 N6 O34 Tb2'
_chemical_formula_weight 2056.95
_space_group_crystal_system monoclinic
_space_group_IT_number 14
_space_group_name_Hall '-P 2ybc'
_space_group_name_H-M_alt 'P 1 21/c 1'
_symmetry_space_group_name_Hall '-P 2ybc'
_symmetry_space_group_name_H-M 'P 1 21/c 1'
_atom_sites_solution_hydrogens geom
_atom_sites_solution_primary direct
_atom_sites_solution_secondary difmap
_audit_creation_date 2016-06-16
_audit_creation_method
;
Olex2 1.2
(compiled 2016.02.19 svn.r3266 for OlexSys, GUI svn.r5155)
;
_audit_update_record
;
2017-02-14 deposited with the CCDC.
2017-02-24 downloaded from the CCDC.
;
_cell_angle_alpha 90.00
_cell_angle_beta 105.99(3)
_cell_angle_gamma 90.00
_cell_formula_units_Z 2
_cell_length_a 12.795(3)
_cell_length_b 16.128(3)
_cell_length_c 19.041(4)
_cell_measurement_reflns_used 7546
_cell_measurement_temperature 293(2)
_cell_measurement_theta_max 28.9950
_cell_measurement_theta_min 3.3600
_cell_volume 3777.2(15)
_computing_molecular_graphics 'Olex2 (Dolomanov et al., 2009)'
_computing_publication_material 'Olex2 (Dolomanov et al., 2009)'
_computing_structure_refinement 'XL (Sheldrick, 2008)'
_computing_structure_solution 'ShelXT (Sheldrick, 2015)'
_diffrn_ambient_temperature 293(2)
_diffrn_measured_fraction_theta_full 0.997
_diffrn_measured_fraction_theta_max 0.997
_diffrn_measurement_device_type 'Bruker P4'
_diffrn_measurement_method '\w scans'
_diffrn_radiation_monochromator graphite
_diffrn_radiation_type MoK\a
_diffrn_radiation_wavelength 0.71073
_diffrn_reflns_av_R_equivalents 0.0753
_diffrn_reflns_av_unetI/netI 0.0772
_diffrn_reflns_limit_h_max 14
_diffrn_reflns_limit_h_min -15
_diffrn_reflns_limit_k_max 18
_diffrn_reflns_limit_k_min -19
_diffrn_reflns_limit_l_max 15
_diffrn_reflns_limit_l_min -22
_diffrn_reflns_number 14414
_diffrn_reflns_theta_full 25.01
_diffrn_reflns_theta_max 25.01
_diffrn_reflns_theta_min 3.37
_diffrn_source 'fine-focus sealed tube'
_exptl_absorpt_coefficient_mu 3.317
_exptl_absorpt_correction_type none
_exptl_crystal_colour 'clear dark green'
_exptl_crystal_colour_lustre clear
_exptl_crystal_colour_modifier dark
_exptl_crystal_colour_primary green
_exptl_crystal_density_diffrn 1.809
_exptl_crystal_density_method 'not measured'
_exptl_crystal_description cube
_exptl_crystal_F_000 2066
_exptl_crystal_size_max 0.2
_exptl_crystal_size_mid 0.2
_exptl_crystal_size_min 0.2
_refine_diff_density_max 1.842
_refine_diff_density_min -2.621
_refine_diff_density_rms 0.235
_refine_ls_extinction_method none
_refine_ls_goodness_of_fit_ref 1.065
_refine_ls_hydrogen_treatment mixed
_refine_ls_matrix_type full
_refine_ls_number_parameters 492
_refine_ls_number_reflns 6645
_refine_ls_number_restraints 5
_refine_ls_restrained_S_all 1.073
_refine_ls_R_factor_all 0.0683
_refine_ls_R_factor_gt 0.0606
_refine_ls_shift/su_max 0.005
_refine_ls_shift/su_mean 0.000
_refine_ls_structure_factor_coef Fsqd
_refine_ls_weighting_details 'calc w=1/[\s^2^(Fo^2^)+(0.0960P)^2^+9.3593P] where P=(Fo^2^+2Fc^2^)/3'
_refine_ls_weighting_scheme calc
_refine_ls_wR_factor_gt 0.1606
_refine_ls_wR_factor_ref 0.1701
_reflns_number_gt 5719
_reflns_number_total 6645
_reflns_threshold_expression >2sigma(I)
_cod_data_source_file c6ce02519f2.cif
_cod_data_source_block cutb
_cod_depositor_comments 'Adding full bibliography for 7227732--7227739.cif.'
_cod_original_cell_volume 3777.3(13)
_cod_database_code 7227736
_olex2_refinement_description
;
1. Fixed Uiso
 At 1.2 times of:
  All C(H) groups, All C(H,H) groups, All N(H) groups
 At 1.5 times of:
  All C(H,H,H) groups, All O(H) groups
2. Restrained distances
 O6-H6
 1.18 with sigma of 0.02
 O7-H7
 1 with sigma of 0.02
 O6-H6
 1 with sigma of 0.02
 C27-C26
 1.4 with sigma of 0.02
 H6-O6
 0.9 with sigma of 0.02
3.a Ternary CH refined with riding coordinates:
 N1(H1), C10(H10), N2(H2)
3.b Secondary CH2 refined with riding coordinates:
 C8(H8A,H8B), C9(H9A,H9B), C12(H12A,H12B), C11(H11A,H11B), C25(H25A,H25B),
 C26(H26A,H26B)
3.c Aromatic/amide H refined with riding coordinates:
 C5(H5), C4(H4), C15(H15), C14(H14), C6(H6A), C16(H16), C29(H29)
3.d Tetrahedral OH refined with riding coordinates:
 O17(H17)
3.e Idealised Me refined as rotating group:
 C19(H19A,H19B,H19C), C23(H23A,H23B,H23C), C1(H1A,H1B,H1C), C21(H21A,H21B,
 H21C), C28(H28A,H28B,H28C), C24(H24A,H24B,H24C), C27(H27A,H27B,H27C)
3.f Idealised tetrahedral OH refined as rotating group:
 O16(H16A), O15(H15A)
;
_olex2_submission_special_instructions 'No special instructions were received'

loop_
_space_group_symop_id
_space_group_symop_operation_xyz
1 'x, y, z'
2 '-x, y+1/2, -z+1/2'
3 '-x, -y, -z'
4 'x, -y-1/2, z-1/2'

loop_
_atom_site_label
_atom_site_type_symbol
_atom_site_fract_x
_atom_site_fract_y
_atom_site_fract_z
_atom_site_U_iso_or_equiv
_atom_site_adp_type
_atom_site_occupancy
_atom_site_calc_flag
_atom_site_site_symmetry_order
_atom_site_refinement_flags_posn
_atom_site_refinement_flags_adp
_atom_site_refinement_flags_occupancy
Tb1 Tb 0.75380(3) 0.499925(17) 0.878957(17) 0.01227(16) Uani 1 d 1 . . .
Cu2 Cu 0.92650(7) 0.65033(5) 0.86851(5) 0.0176(2) Uani 1 d 1 . . .
Cu3 Cu 1.0000 0.5000 1.0000 0.0120(3) Uani 1 d 2 S T P
Cu1 Cu 0.85673(7) 0.33757(5) 0.98485(4) 0.0146(2) Uani 1 d 1 . . .
C19 C 0.4751(6) 0.5402(5) 0.7969(5) 0.0288(18) Uani 1 d 1 . . .
H19A H 0.4765 0.4836 0.8128 0.043 Uiso 1 calc 1 GR . .
H19B H 0.4330 0.5442 0.7468 0.043 Uiso 1 calc 1 GR . .
H19C H 0.4429 0.5743 0.8267 0.043 Uiso 1 calc 1 GR . .
O6 O 0.8574(4) 0.4587(3) 0.9952(2) 0.0122(9) Uani 1 d 1 D . .
O3 O 1.0761(4) 0.6825(3) 0.9128(2) 0.0148(10) Uani 1 d 1 . . .
O7 O 0.9425(4) 0.5306(3) 0.8965(2) 0.0146(10) Uani 1 d 1 D . .
O4 O 0.7831(4) 0.6111(3) 0.8074(2) 0.0167(10) Uani 1 d 1 . . .
O5 O 0.5836(4) 0.5677(3) 0.8037(2) 0.0173(10) Uani 1 d 1 . . .
N1 N 0.8637(5) 0.2160(4) 0.9696(3) 0.0201(13) Uani 1 d 1 . . .
H1 H 0.7954 0.1951 0.9614 0.024 Uiso 1 calc 1 R . .
O2 O 0.8256(4) 0.3655(3) 0.8816(2) 0.0190(10) Uani 1 d 1 . . .
C10 C 1.0930(6) 0.7691(4) 0.9004(4) 0.0198(15) Uani 1 d 1 . . .
H10 H 1.1688 0.7779 0.9006 0.024 Uiso 1 calc 1 R . .
O1 O 0.7094(4) 0.4220(3) 0.7586(2) 0.0212(11) Uani 1 d 1 . . .
C3 C 0.7350(6) 0.3377(4) 0.7580(4) 0.0175(15) Uani 1 d 1 . . .
N2 N 0.9086(5) 0.7623(3) 0.8220(3) 0.0157(12) Uani 1 d 1 . . .
H2 H 0.8803 0.7968 0.8499 0.019 Uiso 1 calc 1 R . .
C18 C 0.7030(6) 0.6649(4) 0.7760(4) 0.0177(15) Uani 1 d 1 . . .
C8 C 0.9040(6) 0.1956(4) 0.9052(4) 0.0222(16) Uani 1 d 1 . . .
H8A H 0.9111 0.1359 0.9023 0.027 Uiso 1 calc 1 R . .
H8B H 0.9757 0.2196 0.9123 0.027 Uiso 1 calc 1 R . .
C17 C 0.5951(6) 0.6444(4) 0.7731(3) 0.0163(14) Uani 1 d 1 . . .
C7 C 0.8309(6) 0.2267(4) 0.8343(4) 0.0198(15) Uani 1 d 1 . . .
C2 C 0.7978(6) 0.3104(4) 0.8270(3) 0.0163(14) Uani 1 d 1 . . .
C5 C 0.7413(7) 0.2035(5) 0.7076(4) 0.0264(17) Uani 1 d 1 . . .
H5 H 0.7237 0.1678 0.6678 0.032 Uiso 1 calc 1 R . .
C9 C 0.9317(6) 0.1806(4) 1.0386(3) 0.0180(14) Uani 1 d 1 . . .
H9A H 1.0082 0.1848 1.0407 0.022 Uiso 1 calc 1 R . .
H9B H 0.9140 0.1227 1.0427 0.022 Uiso 1 calc 1 R . .
C12 C 0.8370(6) 0.7644(4) 0.7468(4) 0.0211(15) Uani 1 d 1 . . .
H12A H 0.8639 0.7261 0.7167 0.025 Uiso 1 calc 1 R . .
H12B H 0.8376 0.8197 0.7268 0.025 Uiso 1 calc 1 R . .
C13 C 0.7218(6) 0.7412(4) 0.7453(4) 0.0191(15) Uani 1 d 1 . . .
C4 C 0.7073(6) 0.2852(5) 0.6985(4) 0.0212(15) Uani 1 d 1 . . .
H4 H 0.6666 0.3044 0.6531 0.025 Uiso 1 calc 1 R . .
C15 C 0.5304(7) 0.7726(5) 0.7111(4) 0.0316(19) Uani 1 d 1 . . .
H15 H 0.4733 0.8078 0.6888 0.038 Uiso 1 calc 1 R . .
C14 C 0.6361(6) 0.7937(5) 0.7142(4) 0.0247(16) Uani 1 d 1 . . .
H14 H 0.6500 0.8442 0.6950 0.030 Uiso 1 calc 1 R . .
C6 C 0.8000(6) 0.1745(4) 0.7739(4) 0.0214(16) Uani 1 d 1 . . .
H6A H 0.8198 0.1188 0.7789 0.026 Uiso 1 calc 1 R . .
C16 C 0.5100(6) 0.6969(5) 0.7424(4) 0.0244(16) Uani 1 d 1 . . .
H16 H 0.4395 0.6826 0.7423 0.029 Uiso 1 calc 1 R . .
O12 O 1.2424(6) 0.5051(4) 0.8999(3) 0.0359(16) Uani 1 d 1 . . .
O8 O 0.6792(4) 0.3239(3) 0.9873(3) 0.0254(12) Uani 1 d 1 . . .
O9 O 0.6209(4) 0.4341(3) 0.9169(3) 0.0206(11) Uani 1 d 1 . . .
O14 O 1.2366(5) 0.4793(3) 0.7870(3) 0.0303(13) Uani 1 d 1 . . .
O11 O 0.7367(4) 0.6112(3) 0.9505(3) 0.0231(11) Uani 1 d 1 . . .
N3 N 1.1901(6) 0.4875(4) 0.8359(4) 0.0222(15) Uani 1 d 1 . . .
O13 O 1.0891(5) 0.4770(4) 0.8203(3) 0.0395(15) Uani 1 d 1 . . .
O16 O 0.3445(5) 0.6595(4) 0.4893(3) 0.0422(16) Uani 1 d 1 . . .
H16A H 0.3552 0.7096 0.4944 0.063 Uiso 1 calc 1 GR . .
O10 O 0.8944(6) 0.6743(5) 0.9790(4) 0.056(2) Uani 1 d 1 . . .
C22 C 0.8072(7) 0.6572(5) 0.9910(4) 0.0275(18) Uani 1 d 1 . . .
C20 C 0.6102(6) 0.3791(4) 0.9626(3) 0.0185(15) Uani 1 d 1 . . .
O17 O 0.8534(6) 0.9155(5) 0.8946(4) 0.065(2) Uani 1 d 1 . . .
H17 H 0.8930 0.9509 0.8846 0.097 Uiso 1 calc 1 R . .
C11 C 1.0185(6) 0.7909(4) 0.8257(4) 0.0223(16) Uani 1 d 1 . . .
H11A H 1.0183 0.8504 0.8183 0.027 Uiso 1 calc 1 R . .
H11B H 1.0440 0.7644 0.7877 0.027 Uiso 1 calc 1 R . .
C23 C 0.7788(8) 0.7032(6) 1.0517(5) 0.039(2) Uani 1 d 1 . . .
H23A H 0.7415 0.7536 1.0330 0.058 Uiso 1 calc 1 GR . .
H23B H 0.8441 0.7161 1.0892 0.058 Uiso 1 calc 1 GR . .
H23C H 0.7325 0.6693 1.0719 0.058 Uiso 1 calc 1 GR . .
C1 C 0.6507(8) 0.4556(5) 0.6876(4) 0.037(2) Uani 1 d 1 . . .
H1A H 0.5808 0.4296 0.6713 0.055 Uiso 1 calc 1 GR . .
H1B H 0.6914 0.4451 0.6530 0.055 Uiso 1 calc 1 GR . .
H1C H 0.6415 0.5143 0.6918 0.055 Uiso 1 calc 1 GR . .
C21 C 0.5118(7) 0.3857(5) 0.9899(5) 0.0307(19) Uani 1 d 1 . . .
H21A H 0.5005 0.3341 1.0119 0.046 Uiso 1 calc 1 GR . .
H21B H 0.4495 0.3979 0.9499 0.046 Uiso 1 calc 1 GR . .
H21C H 0.5222 0.4292 1.0256 0.046 Uiso 1 calc 1 GR . .
C28 C 0.8476(9) 0.5535(8) 0.5953(6) 0.059(3) Uani 1 d 1 . . .
H28A H 0.8852 0.5724 0.5611 0.088 Uiso 1 calc 1 GR . .
H28B H 0.7884 0.5904 0.5945 0.088 Uiso 1 calc 1 GR . .
H28C H 0.8200 0.4986 0.5822 0.088 Uiso 1 calc 1 GR . .
C29 C 0.9243(10) 0.5522(7) 0.6702(6) 0.062(3) Uani 1 d 1 . . .
H29 H 0.9143 0.5800 0.7106 0.074 Uiso 1 calc 1 R . .
C25 C 0.7508(12) 0.9471(10) 0.8838(7) 0.092(6) Uani 1 d 1 . . .
H25A H 0.7224 0.9641 0.8333 0.110 Uiso 1 calc 1 R . .
H25B H 0.7534 0.9954 0.9146 0.110 Uiso 1 calc 1 R . .
C24 C 0.6800(11) 0.8851(10) 0.9013(6) 0.081(4) Uani 1 d 1 . . .
H24A H 0.7043 0.8308 0.8922 0.121 Uiso 1 calc 1 GR . .
H24B H 0.6070 0.8936 0.8714 0.121 Uiso 1 calc 1 GR . .
H24C H 0.6817 0.8897 0.9519 0.121 Uiso 1 calc 1 GR . .
O15 O 1.0135(8) 0.5024(4) 0.6696(5) 0.054(2) Uani 1 d 1 . . .
H15A H 1.0487 0.4925 0.7117 0.080 Uiso 1 calc 1 GR . .
C26 C 0.4179(12) 0.6164(11) 0.5484(8) 0.101(5) Uani 1 d 1 D . .
H26A H 0.4056 0.6318 0.5947 0.121 Uiso 1 calc 1 R . .
H26B H 0.4090 0.5569 0.5421 0.121 Uiso 1 calc 1 R . .
C27 C 0.5188(15) 0.6401(11) 0.5458(11) 0.140(9) Uani 1 d 1 D . .
H27A H 0.5145 0.6639 0.4989 0.210 Uiso 1 calc 1 GR . .
H27B H 0.5660 0.5927 0.5535 0.210 Uiso 1 calc 1 GR . .
H27C H 0.5473 0.6805 0.5833 0.210 Uiso 1 calc 1 GR . .
H7 H 1.007(5) 0.506(5) 0.883(6) 0.04(3) Uiso 1 d 1 D . .
H6 H 0.821(6) 0.472(5) 1.035(3) 0.03(2) Uiso 1 d 1 D . .

loop_
_atom_site_aniso_label
_atom_site_aniso_U_11
_atom_site_aniso_U_22
_atom_site_aniso_U_33
_atom_site_aniso_U_23
_atom_site_aniso_U_13
_atom_site_aniso_U_12
Tb1 0.0108(2) 0.0110(2) 0.0131(2) 0.00253(10) 0.00014(18) -0.00008(11)
Cu2 0.0120(5) 0.0133(4) 0.0268(5) 0.0107(3) 0.0042(4) 0.0010(3)
Cu3 0.0106(7) 0.0118(6) 0.0123(6) 0.0016(4) 0.0008(5) -0.0024(4)
Cu1 0.0177(5) 0.0089(4) 0.0166(4) 0.0028(3) 0.0037(4) 0.0001(3)
C19 0.007(4) 0.025(4) 0.049(5) 0.018(4) -0.002(3) -0.004(3)
O6 0.006(2) 0.013(2) 0.015(2) 0.0082(18) -0.0008(18) 0.0017(18)
O3 0.014(2) 0.008(2) 0.024(2) 0.0049(18) 0.008(2) 0.0009(19)
O7 0.017(3) 0.011(2) 0.015(2) 0.0051(18) 0.003(2) 0.001(2)
O4 0.014(3) 0.015(2) 0.020(2) 0.0063(19) 0.0016(19) 0.006(2)
O5 0.009(2) 0.020(3) 0.018(2) 0.0043(19) -0.0040(19) -0.002(2)
N1 0.021(3) 0.016(3) 0.025(3) 0.002(2) 0.009(3) -0.005(3)
O2 0.027(3) 0.011(2) 0.017(2) -0.0021(18) 0.004(2) 0.001(2)
C10 0.018(4) 0.013(3) 0.028(4) 0.010(3) 0.006(3) 0.000(3)
O1 0.026(3) 0.021(3) 0.014(2) 0.0046(19) 0.001(2) 0.006(2)
C3 0.016(4) 0.016(3) 0.021(4) -0.007(3) 0.007(3) -0.002(3)
N2 0.018(3) 0.015(3) 0.014(3) 0.006(2) 0.003(2) 0.005(2)
C18 0.015(4) 0.019(4) 0.019(3) -0.001(3) 0.004(3) -0.002(3)
C8 0.027(4) 0.009(3) 0.032(4) -0.001(3) 0.011(3) 0.003(3)
C17 0.018(4) 0.015(3) 0.014(3) 0.004(3) 0.001(3) 0.000(3)
C7 0.023(4) 0.015(3) 0.023(4) 0.000(3) 0.010(3) -0.005(3)
C2 0.016(4) 0.017(3) 0.017(3) -0.005(3) 0.006(3) -0.003(3)
C5 0.030(5) 0.020(4) 0.034(4) -0.012(3) 0.016(4) -0.011(3)
C9 0.019(4) 0.013(3) 0.016(3) 0.005(3) -0.006(3) 0.001(3)
C12 0.023(4) 0.019(4) 0.022(4) 0.008(3) 0.007(3) 0.010(3)
C13 0.019(4) 0.018(4) 0.020(4) 0.008(3) 0.004(3) 0.002(3)
C4 0.016(4) 0.029(4) 0.020(4) -0.001(3) 0.006(3) 0.000(3)
C15 0.032(5) 0.027(4) 0.035(4) 0.011(3) 0.008(4) 0.018(4)
C14 0.021(4) 0.021(4) 0.029(4) 0.011(3) 0.003(3) 0.005(3)
C6 0.020(4) 0.015(4) 0.032(4) -0.005(3) 0.012(3) -0.003(3)
C16 0.020(4) 0.026(4) 0.028(4) 0.009(3) 0.008(3) 0.006(3)
O12 0.029(4) 0.058(5) 0.017(3) -0.006(2) 0.000(3) 0.001(3)
O8 0.010(3) 0.030(3) 0.032(3) 0.011(2) -0.001(2) -0.002(2)
O9 0.011(3) 0.023(3) 0.026(3) 0.007(2) 0.002(2) -0.002(2)
O14 0.044(4) 0.025(3) 0.027(3) -0.002(2) 0.018(3) 0.000(3)
O11 0.030(3) 0.014(3) 0.021(3) 0.001(2) 0.001(2) 0.003(2)
N3 0.026(4) 0.014(3) 0.030(4) 0.004(2) 0.014(3) 0.002(3)
O13 0.028(4) 0.046(4) 0.044(4) -0.004(3) 0.009(3) -0.005(3)
O16 0.040(4) 0.035(4) 0.045(4) -0.002(3) 0.000(3) 0.017(3)
O10 0.037(4) 0.091(6) 0.047(4) -0.038(4) 0.026(3) -0.034(4)
C22 0.037(5) 0.034(4) 0.017(4) -0.006(3) 0.016(4) -0.011(4)
C20 0.015(4) 0.025(4) 0.013(3) -0.004(3) -0.001(3) -0.014(3)
O17 0.047(5) 0.052(5) 0.093(6) -0.004(4) 0.017(4) 0.019(4)
C11 0.023(4) 0.011(3) 0.035(4) 0.007(3) 0.013(3) -0.001(3)
C23 0.046(6) 0.039(5) 0.038(5) -0.019(4) 0.024(4) -0.019(4)
C1 0.057(6) 0.030(5) 0.016(4) 0.010(3) -0.002(4) 0.018(4)
C21 0.030(5) 0.022(4) 0.046(5) 0.010(3) 0.020(4) 0.009(3)
C28 0.051(7) 0.062(7) 0.066(7) 0.005(6) 0.021(6) 0.001(6)
C29 0.057(7) 0.057(7) 0.067(7) -0.018(6) 0.010(6) 0.020(6)
C25 0.111(13) 0.116(13) 0.066(8) 0.050(8) 0.057(9) 0.080(10)
C24 0.061(9) 0.135(13) 0.048(7) -0.012(8) 0.018(6) 0.015(9)
O15 0.064(6) 0.033(4) 0.055(5) 0.000(3) 0.003(4) 0.001(3)
C26 0.090(12) 0.124(14) 0.077(9) 0.036(9) 0.004(8) -0.009(11)
C27 0.17(2) 0.092(13) 0.22(2) 0.017(14) 0.147(19) -0.001(13)

loop_
_atom_type_symbol
_atom_type_description
_atom_type_scat_dispersion_real
_atom_type_scat_dispersion_imag
_atom_type_scat_source
C C 0.0033 0.0016 'International Tables Vol C Tables 4.2.6.8 and 6.1.1.4'
H H 0.0000 0.0000 'International Tables Vol C Tables 4.2.6.8 and 6.1.1.4'
Cu Cu 0.3201 1.2651 'International Tables Vol C Tables 4.2.6.8 and 6.1.1.4'
N N 0.0061 0.0033 'International Tables Vol C Tables 4.2.6.8 and 6.1.1.4'
O O 0.0106 0.0060 'International Tables Vol C Tables 4.2.6.8 and 6.1.1.4'
Tb Tb -0.1723 4.1537 'International Tables Vol C Tables 4.2.6.8 and 6.1.1.4'

loop_
_geom_angle_atom_site_label_1
_geom_angle_atom_site_label_2
_geom_angle_atom_site_label_3
_geom_angle
_geom_angle_site_symmetry_1
_geom_angle_site_symmetry_3
Cu2 Tb1 Cu3 61.741(19) . .
Cu2 Tb1 Cu1 116.70(3) . .
Cu1 Tb1 Cu3 56.39(2) . .
O6 Tb1 Cu2 92.93(11) . .
O6 Tb1 Cu3 33.90(10) . .
O6 Tb1 Cu1 35.09(11) . .
O6 Tb1 O7 68.93(15) . .
O6 Tb1 O4 128.84(16) . .
O6 Tb1 O5 147.31(15) . .
O6 Tb1 O2 66.54(15) . .
O6 Tb1 O1 129.87(15) . .
O7 Tb1 Cu2 36.57(11) . .
O7 Tb1 Cu3 35.31(10) . .
O7 Tb1 Cu1 82.13(11) . .
O7 Tb1 O5 132.34(15) . .
O7 Tb1 O1 101.21(16) . .
O4 Tb1 Cu2 36.05(12) . .
O4 Tb1 Cu3 97.41(12) . .
O4 Tb1 Cu1 148.18(12) . .
O4 Tb1 O7 66.86(16) . .
O4 Tb1 O5 65.55(15) . .
O4 Tb1 O2 126.44(16) . .
O4 Tb1 O1 83.44(15) . .
O5 Tb1 Cu2 97.73(11) . .
O5 Tb1 Cu3 153.85(11) . .
O5 Tb1 Cu1 145.34(11) . .
O5 Tb1 O1 75.88(16) . .
O2 Tb1 Cu2 114.32(12) . .
O2 Tb1 Cu3 72.41(12) . .
O2 Tb1 Cu1 34.77(11) . .
O2 Tb1 O7 79.28(17) . .
O2 Tb1 O5 133.49(16) . .
O2 Tb1 O1 63.33(15) . .
O1 Tb1 Cu2 107.13(12) . .
O1 Tb1 Cu3 123.74(12) . .
O1 Tb1 Cu1 96.30(11) . .
O9 Tb1 Cu2 157.40(13) . .
O9 Tb1 Cu3 115.03(12) . .
O9 Tb1 Cu1 69.47(12) . .
O9 Tb1 O6 81.13(16) . .
O9 Tb1 O7 149.44(16) . .
O9 Tb1 O4 142.34(17) . .
O9 Tb1 O5 77.21(16) . .
O9 Tb1 O2 83.42(17) . .
O9 Tb1 O1 93.13(17) . .
O9 Tb1 O11 88.58(18) . .
O11 Tb1 Cu2 68.83(13) . .
O11 Tb1 Cu3 79.45(13) . .
O11 Tb1 Cu1 109.86(12) . .
O11 Tb1 O6 77.46(16) . .
O11 Tb1 O7 90.73(18) . .
O11 Tb1 O4 78.66(17) . .
O11 Tb1 O5 77.81(17) . .
O11 Tb1 O2 143.90(16) . .
O11 Tb1 O1 152.55(16) . .
O3 Cu2 Tb1 139.69(13) . .
O3 Cu2 O7 97.26(19) . .
O3 Cu2 O4 169.35(19) . .
O3 Cu2 N2 86.0(2) . .
O3 Cu2 O10 87.7(2) . .
O7 Cu2 Tb1 45.56(14) . .
O7 Cu2 O10 87.1(2) . .
O4 Cu2 Tb1 43.96(13) . .
O4 Cu2 O7 81.86(19) . .
O4 Cu2 N2 93.1(2) . .
O4 Cu2 O10 102.8(2) . .
N2 Cu2 Tb1 133.61(17) . .
N2 Cu2 O7 169.4(2) . .
N2 Cu2 O10 103.2(3) . .
O10 Cu2 Tb1 77.11(17) . .
Tb1 Cu3 Tb1 180.0 . 3_767
O6 Cu3 Tb1 42.82(12) 3_767 3_767
O6 Cu3 Tb1 42.82(12) . .
O6 Cu3 Tb1 137.18(12) 3_767 .
O6 Cu3 Tb1 137.18(12) . 3_767
O6 Cu3 O6 180.000(1) . 3_767
O6 Cu3 O7 92.82(19) 3_767 .
O6 Cu3 O7 87.18(19) 3_767 3_767
O6 Cu3 O7 87.18(19) . .
O6 Cu3 O7 92.82(19) . 3_767
O7 Cu3 Tb1 44.75(14) 3_767 3_767
O7 Cu3 Tb1 44.75(14) . .
O7 Cu3 Tb1 135.25(14) 3_767 .
O7 Cu3 Tb1 135.25(14) . 3_767
O7 Cu3 O7 180.000(1) . 3_767
O6 Cu1 Tb1 43.26(13) . .
O6 Cu1 N1 175.6(2) . .
O6 Cu1 O8 94.02(19) . .
O3 Cu1 Tb1 137.08(13) 3_767 .
O3 Cu1 O6 94.43(18) 3_767 .
O3 Cu1 N1 87.5(2) 3_767 .
O3 Cu1 O2 165.7(2) 3_767 .
O3 Cu1 O8 97.58(18) 3_767 .
N1 Cu1 Tb1 135.23(17) . .
N1 Cu1 O8 89.6(2) . .
O2 Cu1 Tb1 43.44(13) . .
O2 Cu1 O6 82.26(18) . .
O2 Cu1 N1 94.9(2) . .
O2 Cu1 O8 96.6(2) . .
O8 Cu1 Tb1 81.92(13) . .
H19A C19 H19B 109.5 . .
H19A C19 H19C 109.5 . .
H19B C19 H19C 109.5 . .
O5 C19 H19A 109.5 . .
O5 C19 H19B 109.5 . .
O5 C19 H19C 109.5 . .
Tb1 O6 H6 113(5) . .
Cu3 O6 Tb1 103.28(17) . .
Cu3 O6 Cu1 109.1(2) . .
Cu3 O6 H6 121(5) . .
Cu1 O6 Tb1 101.65(19) . .
Cu1 O6 H6 107(5) . .
Cu1 O3 Cu2 120.5(2) 3_767 .
C10 O3 Cu2 111.3(4) . .
C10 O3 Cu1 106.4(4) . 3_767
Tb1 O7 H7 139(5) . .
Cu2 O7 Tb1 97.87(19) . .
Cu2 O7 H7 110(5) . .
Cu3 O7 Tb1 99.94(18) . .
Cu3 O7 Cu2 119.5(2) . .
Cu3 O7 H7 93(6) . .
Cu2 O4 Tb1 99.99(18) . .
C18 O4 Tb1 121.8(4) . .
C18 O4 Cu2 121.4(4) . .
C19 O5 Tb1 125.8(4) . .
C17 O5 Tb1 116.9(4) . .
C17 O5 C19 116.8(5) . .
Cu1 N1 H1 108.2 . .
C8 N1 Cu1 112.2(4) . .
C8 N1 H1 108.2 . .
C9 N1 Cu1 106.9(4) . .
C9 N1 H1 108.2 . .
C9 N1 C8 113.2(6) . .
Cu1 O2 Tb1 101.79(18) . .
C2 O2 Tb1 125.2(4) . .
C2 O2 Cu1 124.5(4) . .
O3 C10 H10 109.5 . .
O3 C10 C9 108.6(5) . 3_767
O3 C10 C11 107.1(6) . .
C9 C10 H10 109.5 3_767 .
C9 C10 C11 112.5(6) 3_767 .
C11 C10 H10 109.5 . .
C3 O1 Tb1 119.6(4) . .
C3 O1 C1 114.5(5) . .
C1 O1 Tb1 125.7(4) . .
O1 C3 C2 111.7(6) . .
C4 C3 O1 126.6(6) . .
C4 C3 C2 121.7(6) . .
Cu2 N2 H2 108.1 . .
C12 N2 Cu2 114.7(4) . .
C12 N2 H2 108.1 . .
C11 N2 Cu2 105.9(4) . .
C11 N2 H2 108.1 . .
C11 N2 C12 111.8(5) . .
O4 C18 C17 118.9(6) . .
O4 C18 C13 123.3(6) . .
C17 C18 C13 117.8(6) . .
N1 C8 H8A 108.9 . .
N1 C8 H8B 108.9 . .
N1 C8 C7 113.2(6) . .
H8A C8 H8B 107.8 . .
C7 C8 H8A 108.9 . .
C7 C8 H8B 108.9 . .
O5 C17 C18 114.1(6) . .
C16 C17 O5 124.2(6) . .
C16 C17 C18 121.7(6) . .
C2 C7 C8 120.3(6) . .
C6 C7 C8 120.4(6) . .
C6 C7 C2 119.3(7) . .
O2 C2 C3 118.6(6) . .
O2 C2 C7 123.4(6) . .
C3 C2 C7 118.0(6) . .
C4 C5 H5 119.4 . .
C6 C5 H5 119.4 . .
C6 C5 C4 121.2(7) . .
N1 C9 C10 106.1(5) . 3_767
N1 C9 H9A 110.5 . .
N1 C9 H9B 110.5 . .
C10 C9 H9A 110.5 3_767 .
C10 C9 H9B 110.5 3_767 .
H9A C9 H9B 108.7 . .
N2 C12 H12A 109.5 . .
N2 C12 H12B 109.5 . .
N2 C12 C13 110.8(5) . .
H12A C12 H12B 108.1 . .
C13 C12 H12A 109.5 . .
C13 C12 H12B 109.5 . .
C18 C13 C12 118.9(6) . .
C14 C13 C18 120.4(7) . .
C14 C13 C12 120.7(6) . .
C3 C4 C5 118.7(7) . .
C3 C4 H4 120.6 . .
C5 C4 H4 120.6 . .
C14 C15 H15 120.4 . .
C14 C15 C16 119.2(7) . .
C16 C15 H15 120.4 . .
C13 C14 H14 119.4 . .
C15 C14 C13 121.3(7) . .
C15 C14 H14 119.4 . .
C7 C6 H6A 119.5 . .
C5 C6 C7 121.1(7) . .
C5 C6 H6A 119.5 . .
C17 C16 C15 119.6(7) . .
C17 C16 H16 120.2 . .
C15 C16 H16 120.2 . .
C20 O8 Cu1 121.7(4) . .
C20 O9 Tb1 140.2(5) . .
C22 O11 Tb1 131.0(5) . .
O12 N3 O13 120.0(6) . .
O14 N3 O12 121.1(7) . .
O14 N3 O13 118.9(7) . .
C26 O16 H16A 109.5 . .
C22 O10 Cu2 122.4(6) . .
O11 C22 C23 118.7(7) . .
O10 C22 O11 123.6(7) . .
O10 C22 C23 117.2(7) . .
O8 C20 O9 123.5(6) . .
O8 C20 C21 119.7(6) . .
O9 C20 C21 116.6(7) . .
C25 O17 H17 109.5 . .
C10 C11 H11A 110.0 . .
C10 C11 H11B 110.0 . .
N2 C11 C10 108.5(5) . .
N2 C11 H11A 110.0 . .
N2 C11 H11B 110.0 . .
H11A C11 H11B 108.4 . .
C22 C23 H23A 109.5 . .
C22 C23 H23B 109.5 . .
C22 C23 H23C 109.5 . .
H23A C23 H23B 109.5 . .
H23A C23 H23C 109.5 . .
H23B C23 H23C 109.5 . .
O1 C1 H1A 109.5 . .
O1 C1 H1B 109.5 . .
O1 C1 H1C 109.5 . .
H1A C1 H1B 109.5 . .
H1A C1 H1C 109.5 . .
H1B C1 H1C 109.5 . .
C20 C21 H21A 109.5 . .
C20 C21 H21B 109.5 . .
C20 C21 H21C 109.5 . .
H21A C21 H21B 109.5 . .
H21A C21 H21C 109.5 . .
H21B C21 H21C 109.5 . .
H28A C28 H28B 109.5 . .
H28A C28 H28C 109.5 . .
H28B C28 H28C 109.5 . .
C29 C28 H28A 109.5 . .
C29 C28 H28B 109.5 . .
C29 C28 H28C 109.5 . .
C28 C29 H29 125.5 . .
O15 C29 C28 108.9(9) . .
O15 C29 H29 125.5 . .
O17 C25 H25A 109.6 . .
O17 C25 H25B 109.6 . .
O17 C25 C24 110.1(11) . .
H25A C25 H25B 108.2 . .
C24 C25 H25A 109.6 . .
C24 C25 H25B 109.6 . .
C25 C24 H24A 109.5 . .
C25 C24 H24B 109.5 . .
C25 C24 H24C 109.5 . .
H24A C24 H24B 109.5 . .
H24A C24 H24C 109.5 . .
H24B C24 H24C 109.5 . .
C29 O15 H15A 109.5 . .
O16 C26 H26A 110.7 . .
O16 C26 H26B 110.7 . .
H26A C26 H26B 108.8 . .
C27 C26 O16 105.1(14) . .
C27 C26 H26A 110.7 . .
C27 C26 H26B 110.7 . .
C26 C27 H27A 109.5 . .
C26 C27 H27B 109.5 . .
C26 C27 H27C 109.5 . .
H27A C27 H27B 109.5 . .
H27A C27 H27C 109.5 . .
H27B C27 H27C 109.5 . .

loop_
_geom_bond_atom_site_label_1
_geom_bond_atom_site_label_2
_geom_bond_distance
_geom_bond_site_symmetry_2
Tb1 Cu2 3.3239(10) .
Tb1 Cu3 3.3520(13) .
Tb1 Cu1 3.3456(10) .
Tb1 O6 2.341(4) .
Tb1 O7 2.396(5) .
Tb1 O4 2.343(4) .
Tb1 O5 2.504(5) .
Tb1 O2 2.350(5) .
Tb1 O1 2.536(5) .
Tb1 O9 2.284(5) .
Tb1 O11 2.300(5) .
Cu2 O3 1.938(5) .
Cu2 O7 1.999(5) .
Cu2 O4 1.986(5) .
Cu2 N2 1.996(5) .
Cu2 O10 2.284(6) .
Cu3 Tb1 3.3520(12) 3_767
Cu3 O6 1.921(4) .
Cu3 O6 1.921(4) 3_767
Cu3 O7 1.967(4) 3_767
Cu3 O7 1.967(4) .
Cu1 O6 1.964(5) .
Cu1 O3 1.928(5) 3_767
Cu1 N1 1.987(6) .
Cu1 O2 1.949(4) .
Cu1 O8 2.295(5) .
C19 H19A 0.9600 .
C19 H19B 0.9600 .
C19 H19C 0.9600 .
C19 O5 1.430(8) .
O6 H6 1.019(12) .
O3 Cu1 1.928(5) 3_767
O3 C10 1.442(8) .
O7 H7 1.00(2) .
O4 C18 1.350(8) .
O5 C17 1.391(8) .
N1 H1 0.9100 .
N1 C8 1.493(9) .
N1 C9 1.477(9) .
O2 C2 1.338(8) .
C10 H10 0.9800 .
C10 C9 1.520(9) 3_767
C10 C11 1.520(10) .
O1 C3 1.400(8) .
O1 C1 1.458(8) .
C3 C2 1.409(10) .
C3 C4 1.380(10) .
N2 H2 0.9100 .
N2 C12 1.472(9) .
N2 C11 1.463(9) .
C18 C17 1.406(10) .
C18 C13 1.412(9) .
C8 H8A 0.9700 .
C8 H8B 0.9700 .
C8 C7 1.501(10) .
C17 C16 1.376(10) .
C7 C2 1.411(10) .
C7 C6 1.392(10) .
C5 H5 0.9300 .
C5 C4 1.383(11) .
C5 C6 1.361(11) .
C9 C10 1.520(10) 3_767
C9 H9A 0.9700 .
C9 H9B 0.9700 .
C12 H12A 0.9700 .
C12 H12B 0.9700 .
C12 C13 1.513(10) .
C13 C14 1.382(10) .
C4 H4 0.9300 .
C15 H15 0.9300 .
C15 C14 1.380(11) .
C15 C16 1.415(11) .
C14 H14 0.9300 .
C6 H6A 0.9300 .
C16 H16 0.9300 .
O12 N3 1.251(9) .
O8 C20 1.250(9) .
O9 C20 1.276(8) .
O14 N3 1.242(8) .
O11 C22 1.255(9) .
N3 O13 1.256(9) .
O16 H16A 0.8200 .
O16 C26 1.431(15) .
O10 C22 1.229(10) .
C22 C23 1.501(10) .
C20 C21 1.492(10) .
O17 H17 0.8200 .
O17 C25 1.370(14) .
C11 H11A 0.9700 .
C11 H11B 0.9700 .
C23 H23A 0.9600 .
C23 H23B 0.9600 .
C23 H23C 0.9600 .
C1 H1A 0.9600 .
C1 H1B 0.9600 .
C1 H1C 0.9600 .
C21 H21A 0.9600 .
C21 H21B 0.9600 .
C21 H21C 0.9600 .
C28 H28A 0.9600 .
C28 H28B 0.9600 .
C28 H28C 0.9600 .
C28 C29 1.491(15) .
C29 H29 0.9300 .
C29 O15 1.399(13) .
C25 H25A 0.9700 .
C25 H25B 0.9700 .
C25 C24 1.45(2) .
C24 H24A 0.9600 .
C24 H24B 0.9600 .
C24 H24C 0.9600 .
O15 H15A 0.8200 .
C26 H26A 0.9700 .
C26 H26B 0.9700 .
C26 C27 1.360(15) .
C27 H27A 0.9600 .
C27 H27B 0.9600 .
C27 H27C 0.9600 .

loop_
_geom_torsion_atom_site_label_1
_geom_torsion_atom_site_label_2
_geom_torsion_atom_site_label_3
_geom_torsion_atom_site_label_4
_geom_torsion
_geom_torsion_site_symmetry_1
_geom_torsion_site_symmetry_4
Tb1 Cu2 O3 Cu1 -36.0(4) . 3_767
Tb1 Cu2 O3 C10 -161.5(3) . .
Tb1 Cu2 O7 Cu3 -106.2(3) . .
Tb1 Cu2 O4 C18 137.2(5) . .
Tb1 Cu2 N2 C12 -45.8(5) . .
Tb1 Cu2 N2 C11 -169.6(3) . .
Tb1 Cu2 O10 C22 -30.8(8) . .
Tb1 Cu3 O6 Tb1 180.0 3_767 .
Tb1 Cu3 O6 Cu1 107.5(3) . .
Tb1 Cu3 O6 Cu1 -72.5(3) 3_767 .
Tb1 Cu3 O7 Tb1 180.0 3_767 .
Tb1 Cu3 O7 Cu2 -75.0(3) 3_767 .
Tb1 Cu3 O7 Cu2 105.0(3) . .
Tb1 Cu1 O6 Cu3 -108.6(2) . .
Tb1 Cu1 N1 C8 49.6(6) . .
Tb1 Cu1 N1 C9 174.2(3) . .
Tb1 Cu1 O2 C2 -149.2(6) . .
Tb1 Cu1 O8 C20 -10.2(5) . .
Tb1 O4 C18 C17 -13.5(8) . .
Tb1 O4 C18 C13 166.8(5) . .
Tb1 O5 C17 C18 12.9(7) . .
Tb1 O5 C17 C16 -167.1(5) . .
Tb1 O2 C2 C3 11.4(8) . .
Tb1 O2 C2 C7 -170.6(5) . .
Tb1 O1 C3 C2 -8.3(7) . .
Tb1 O1 C3 C4 173.6(5) . .
Tb1 O9 C20 O8 -24.5(11) . .
Tb1 O9 C20 C21 152.1(6) . .
Tb1 O11 C22 O10 31.4(12) . .
Tb1 O11 C22 C23 -157.1(6) . .
Cu2 Tb1 Cu3 Tb1 -146(100) . 3_767
Cu2 Tb1 Cu3 O6 -25.3(2) . 3_767
Cu2 Tb1 Cu3 O6 154.7(2) . .
Cu2 Tb1 Cu3 O7 144.95(19) . 3_767
Cu2 Tb1 Cu3 O7 -35.05(19) . .
Cu2 Tb1 Cu1 O6 51.95(18) . .
Cu2 Tb1 Cu1 O3 64.2(2) . 3_767
Cu2 Tb1 Cu1 N1 -122.1(2) . .
Cu2 Tb1 Cu1 O2 -94.8(2) . .
Cu2 Tb1 Cu1 O8 156.67(14) . .
Cu2 Tb1 O6 Cu3 -22.15(17) . .
Cu2 Tb1 O6 Cu1 -135.22(15) . .
Cu2 Tb1 O7 Cu3 121.9(3) . .
Cu2 Tb1 O4 C18 -136.9(5) . .
Cu2 Tb1 O5 C19 -168.7(5) . .
Cu2 Tb1 O5 C17 2.7(4) . .
Cu2 Tb1 O2 Cu1 102.34(17) . .
Cu2 Tb1 O2 C2 -108.7(5) . .
Cu2 Tb1 O1 C3 118.9(4) . .
Cu2 Tb1 O1 C1 -65.8(6) . .
Cu2 Tb1 O9 C20 -98.6(7) . .
Cu2 Tb1 O11 C22 -40.6(6) . .
Cu2 O3 C10 C9 88.1(5) . 3_767
Cu2 O3 C10 C11 -33.6(6) . .
Cu2 O4 C18 C17 -141.5(5) . .
Cu2 O4 C18 C13 38.8(8) . .
Cu2 N2 C12 C13 64.1(6) . .
Cu2 N2 C11 C10 -42.0(6) . .
Cu2 O10 C22 O11 14.5(13) . .
Cu2 O10 C22 C23 -157.0(6) . .
Cu3 Tb1 Cu2 O3 5.8(2) . .
Cu3 Tb1 Cu2 O7 33.86(17) . .
Cu3 Tb1 Cu2 O4 170.83(19) . .
Cu3 Tb1 Cu2 N2 -160.8(2) . .
Cu3 Tb1 Cu2 O10 -64.8(2) . .
Cu3 Tb1 Cu1 O6 38.03(18) . .
Cu3 Tb1 Cu1 O3 50.3(2) . 3_767
Cu3 Tb1 Cu1 N1 -136.1(2) . .
Cu3 Tb1 Cu1 O2 -108.7(2) . .
Cu3 Tb1 Cu1 O8 142.75(14) . .
Cu3 Tb1 O6 Cu1 -113.1(3) . .
Cu3 Tb1 O7 Cu2 -121.9(3) . .
Cu3 Tb1 O4 Cu2 -8.13(17) . .
Cu3 Tb1 O4 C18 -145.1(4) . .
Cu3 Tb1 O5 C19 -132.6(5) . .
Cu3 Tb1 O5 C17 38.8(5) . .
Cu3 Tb1 O2 Cu1 55.84(16) . .
Cu3 Tb1 O2 C2 -155.2(5) . .
Cu3 Tb1 O1 C3 51.9(5) . .
Cu3 Tb1 O1 C1 -132.9(6) . .
Cu3 Tb1 O9 C20 -22.4(7) . .
Cu3 Tb1 O11 C22 23.1(6) . .
Cu1 Tb1 Cu2 O3 -7.4(2) . .
Cu1 Tb1 Cu2 O7 20.72(17) . .
Cu1 Tb1 Cu2 O4 157.69(19) . .
Cu1 Tb1 Cu2 N2 -174.0(2) . .
Cu1 Tb1 Cu2 O10 -78.0(2) . .
Cu1 Tb1 Cu3 Tb1 20(100) . 3_767
Cu1 Tb1 Cu3 O6 140.6(2) . 3_767
Cu1 Tb1 Cu3 O6 -39.4(2) . .
Cu1 Tb1 Cu3 O7 -49.17(19) . 3_767
Cu1 Tb1 Cu3 O7 130.83(19) . .
Cu1 Tb1 O6 Cu3 113.1(3) . .
Cu1 Tb1 O7 Cu2 -161.40(15) . .
Cu1 Tb1 O7 Cu3 -39.50(14) . .
Cu1 Tb1 O4 Cu2 -40.0(3) . .
Cu1 Tb1 O4 C18 -177.0(4) . .
Cu1 Tb1 O5 C19 4.9(6) . .
Cu1 Tb1 O5 C17 176.4(3) . .
Cu1 Tb1 O2 C2 148.9(6) . .
Cu1 Tb1 O1 C3 -1.5(5) . .
Cu1 Tb1 O1 C1 173.7(6) . .
Cu1 Tb1 O9 C20 11.8(6) . .
Cu1 Tb1 O11 C22 71.3(6) . .
Cu1 O3 C10 C9 -44.9(6) 3_767 3_767
Cu1 O3 C10 C11 -166.6(4) 3_767 .
Cu1 N1 C8 C7 -62.9(7) . .
Cu1 N1 C9 C10 35.7(6) . 3_767
Cu1 O2 C2 C3 153.6(5) . .
Cu1 O2 C2 C7 -28.4(9) . .
Cu1 O8 C20 O9 20.7(9) . .
Cu1 O8 C20 C21 -155.8(5) . .
C19 O5 C17 C18 -174.9(6) . .
C19 O5 C17 C16 5.1(9) . .
O6 Tb1 Cu2 O3 19.6(2) . .
O6 Tb1 Cu2 O7 47.7(2) . .
O6 Tb1 Cu2 O4 -175.4(2) . .
O6 Tb1 Cu2 N2 -147.0(2) . .
O6 Tb1 Cu2 O10 -51.0(2) . .
O6 Tb1 Cu3 Tb1 59(100) . 3_767
O6 Tb1 Cu3 O6 180.0 . 3_767
O6 Tb1 Cu3 O7 170.3(3) . .
O6 Tb1 Cu3 O7 -9.7(3) . 3_767
O6 Tb1 Cu1 O3 12.2(3) . 3_767
O6 Tb1 Cu1 N1 -174.1(3) . .
O6 Tb1 Cu1 O2 -146.8(3) . .
O6 Tb1 Cu1 O8 104.7(2) . .
O6 Tb1 O7 Cu2 -127.7(2) . .
O6 Tb1 O7 Cu3 -5.81(16) . .
O6 Tb1 O4 Cu2 6.0(3) . .
O6 Tb1 O4 C18 -131.0(4) . .
O6 Tb1 O5 C19 -60.8(6) . .
O6 Tb1 O5 C17 110.6(4) . .
O6 Tb1 O2 Cu1 20.09(17) . .
O6 Tb1 O2 C2 169.0(5) . .
O6 Tb1 O1 C3 9.8(5) . .
O6 Tb1 O1 C1 -174.9(6) . .
O6 Tb1 O9 C20 -22.5(7) . .
O6 Tb1 O11 C22 57.6(6) . .
O6 Cu3 O6 Tb1 -113(100) 3_767 .
O6 Cu3 O6 Cu1 -5(100) 3_767 .
O6 Cu3 O7 Tb1 -173.38(18) 3_767 .
O6 Cu3 O7 Tb1 6.62(18) . .
O6 Cu3 O7 Cu2 111.6(3) . .
O6 Cu3 O7 Cu2 -68.4(3) 3_767 .
O6 Cu1 N1 C8 -18(3) . .
O6 Cu1 N1 C9 107(3) . .
O6 Cu1 O2 Tb1 -22.28(19) . .
O6 Cu1 O2 C2 -171.5(5) . .
O6 Cu1 O8 C20 31.4(5) . .
O3 Cu2 O7 Tb1 162.13(17) . .
O3 Cu2 O7 Cu3 56.0(3) . .
O3 Cu2 O4 Tb1 115.4(10) . .
O3 Cu2 O4 C18 -107.4(10) . .
O3 Cu2 N2 C12 142.8(4) . .
O3 Cu2 N2 C11 19.1(4) . .
O3 Cu2 O10 C22 -173.2(8) . .
O3 Cu1 O6 Tb1 -171.67(18) 3_767 .
O3 Cu1 O6 Cu3 79.7(2) 3_767 .
O3 Cu1 N1 C8 -134.7(5) 3_767 .
O3 Cu1 N1 C9 -10.1(4) 3_767 .
O3 Cu1 O2 Tb1 -99.8(8) 3_767 .
O3 Cu1 O2 C2 111.0(8) 3_767 .
O3 Cu1 O8 C20 126.5(5) 3_767 .
O3 C10 C11 N2 50.4(7) . .
O7 Tb1 Cu2 O3 -28.1(3) . .
O7 Tb1 Cu2 O4 137.0(3) . .
O7 Tb1 Cu2 N2 165.3(3) . .
O7 Tb1 Cu2 O10 -98.7(3) . .
O7 Tb1 Cu3 Tb1 -111(100) . 3_767
O7 Tb1 Cu3 O6 9.7(3) . 3_767
O7 Tb1 Cu3 O6 -170.3(3) . .
O7 Tb1 Cu3 O7 180.000(1) . 3_767
O7 Tb1 Cu1 O6 64.2(2) . .
O7 Tb1 Cu1 O3 76.5(2) . 3_767
O7 Tb1 Cu1 N1 -109.9(3) . .
O7 Tb1 Cu1 O2 -82.5(2) . .
O7 Tb1 Cu1 O8 168.95(18) . .
O7 Tb1 O6 Cu3 6.02(17) . .
O7 Tb1 O6 Cu1 -107.1(2) . .
O7 Tb1 O4 Cu2 -26.24(16) . .
O7 Tb1 O4 C18 -163.2(5) . .
O7 Tb1 O5 C19 177.9(5) . .
O7 Tb1 O5 C17 -10.7(5) . .
O7 Tb1 O2 Cu1 91.6(2) . .
O7 Tb1 O2 C2 -119.5(5) . .
O7 Tb1 O1 C3 81.6(5) . .
O7 Tb1 O1 C1 -103.1(6) . .
O7 Tb1 O9 C20 -11.0(9) . .
O7 Tb1 O11 C22 -10.6(6) . .
O7 Cu2 O3 Cu1 -55.8(3) . 3_767
O7 Cu2 O3 C10 178.7(4) . .
O7 Cu2 O4 Tb1 29.48(17) . .
O7 Cu2 O4 C18 166.6(5) . .
O7 Cu2 N2 C12 34.6(14) . .
O7 Cu2 N2 C11 -89.1(13) . .
O7 Cu2 O10 C22 -75.8(8) . .
O7 Cu3 O6 Tb1 173.15(19) 3_767 .
O7 Cu3 O6 Tb1 -6.85(19) . .
O7 Cu3 O6 Cu1 -79.3(2) 3_767 .
O7 Cu3 O6 Cu1 100.7(2) . .
O7 Cu3 O7 Tb1 89(100) 3_767 .
O7 Cu3 O7 Cu2 -166(100) 3_767 .
O4 Tb1 Cu2 O3 -165.0(3) . .
O4 Tb1 Cu2 O7 -137.0(3) . .
O4 Tb1 Cu2 N2 28.3(3) . .
O4 Tb1 Cu2 O10 124.3(3) . .
O4 Tb1 Cu3 Tb1 -141(100) . 3_767
O4 Tb1 Cu3 O6 -19.9(2) . 3_767
O4 Tb1 Cu3 O6 160.1(2) . .
O4 Tb1 Cu3 O7 -29.6(2) . .
O4 Tb1 Cu3 O7 150.4(2) . 3_767
O4 Tb1 Cu1 O6 77.0(3) . .
O4 Tb1 Cu1 O3 89.3(3) . 3_767
O4 Tb1 Cu1 N1 -97.1(3) . .
O4 Tb1 Cu1 O2 -69.7(3) . .
O4 Tb1 Cu1 O8 -178.3(3) . .
O4 Tb1 O6 Cu3 -25.7(3) . .
O4 Tb1 O6 Cu1 -138.73(18) . .
O4 Tb1 O7 Cu2 25.89(16) . .
O4 Tb1 O7 Cu3 147.8(2) . .
O4 Tb1 O5 C19 174.6(6) . .
O4 Tb1 O5 C17 -14.0(4) . .
O4 Tb1 O2 Cu1 142.06(19) . .
O4 Tb1 O2 C2 -69.0(5) . .
O4 Tb1 O1 C3 146.4(5) . .
O4 Tb1 O1 C1 -38.3(6) . .
O4 Tb1 O9 C20 -169.3(6) . .
O4 Tb1 O11 C22 -76.8(6) . .
O4 Cu2 O3 Cu1 -140.4(9) . 3_767
O4 Cu2 O3 C10 94.1(11) . .
O4 Cu2 O7 Tb1 -28.58(17) . .
O4 Cu2 O7 Cu3 -134.7(3) . .
O4 Cu2 N2 C12 -26.6(4) . .
O4 Cu2 N2 C11 -150.3(4) . .
O4 Cu2 O10 C22 5.2(9) . .
O4 C18 C17 O5 -0.6(9) . .
O4 C18 C17 C16 179.4(6) . .
O4 C18 C13 C12 0.4(10) . .
O4 C18 C13 C14 -179.7(6) . .
O5 Tb1 Cu2 O3 168.6(2) . .
O5 Tb1 Cu2 O7 -163.3(2) . .
O5 Tb1 Cu2 O4 -26.3(2) . .
O5 Tb1 Cu2 N2 2.0(2) . .
O5 Tb1 Cu2 O10 98.0(2) . .
O5 Tb1 Cu3 Tb1 173(100) . 3_767
O5 Tb1 Cu3 O6 -66.9(3) . 3_767
O5 Tb1 Cu3 O6 113.1(3) . .
O5 Tb1 Cu3 O7 -76.6(3) . .
O5 Tb1 Cu3 O7 103.4(3) . 3_767
O5 Tb1 Cu1 O6 -121.0(3) . .
O5 Tb1 Cu1 O3 -108.8(3) . 3_767
O5 Tb1 Cu1 N1 64.9(3) . .
O5 Tb1 Cu1 O2 92.2(3) . .
O5 Tb1 Cu1 O8 -16.3(2) . .
O5 Tb1 O6 Cu3 -131.4(2) . .
O5 Tb1 O6 Cu1 115.6(3) . .
O5 Tb1 O7 Cu2 22.6(3) . .
O5 Tb1 O7 Cu3 144.54(17) . .
O5 Tb1 O4 Cu2 151.1(2) . .
O5 Tb1 O4 C18 14.2(4) . .
O5 Tb1 O2 Cu1 -128.44(19) . .
O5 Tb1 O2 C2 20.5(6) . .
O5 Tb1 O1 C3 -147.2(5) . .
O5 Tb1 O1 C1 28.0(6) . .
O5 Tb1 O9 C20 -177.9(7) . .
O5 Tb1 O11 C22 -143.9(6) . .
O5 C17 C16 C15 -178.3(6) . .
N1 Cu1 O6 Tb1 72(3) . .
N1 Cu1 O6 Cu3 -37(3) . .
N1 Cu1 O2 Tb1 161.1(2) . .
N1 Cu1 O2 C2 11.8(5) . .
N1 Cu1 O8 C20 -146.1(5) . .
N1 C8 C7 C2 51.8(9) . .
N1 C8 C7 C6 -131.9(7) . .
O2 Tb1 Cu2 O3 -45.9(2) . .
O2 Tb1 Cu2 O7 -17.9(2) . .
O2 Tb1 Cu2 O4 119.1(2) . .
O2 Tb1 Cu2 N2 147.4(2) . .
O2 Tb1 Cu2 O10 -116.5(3) . .
O2 Tb1 Cu3 Tb1 -15(100) . 3_767
O2 Tb1 Cu3 O6 -73.9(2) . .
O2 Tb1 Cu3 O6 106.1(2) . 3_767
O2 Tb1 Cu3 O7 96.3(2) . .
O2 Tb1 Cu3 O7 -83.7(2) . 3_767
O2 Tb1 Cu1 O6 146.8(3) . .
O2 Tb1 Cu1 O3 159.0(3) . 3_767
O2 Tb1 Cu1 N1 -27.3(3) . .
O2 Tb1 Cu1 O8 -108.5(3) . .
O2 Tb1 O6 Cu3 93.2(2) . .
O2 Tb1 O6 Cu1 -19.92(17) . .
O2 Tb1 O7 Cu2 163.47(19) . .
O2 Tb1 O7 Cu3 -74.63(19) . .
O2 Tb1 O4 Cu2 -81.7(2) . .
O2 Tb1 O4 C18 141.4(4) . .
O2 Tb1 O5 C19 56.7(6) . .
O2 Tb1 O5 C17 -131.9(4) . .
O2 Tb1 O1 C3 9.8(4) . .
O2 Tb1 O1 C1 -174.9(7) . .
O2 Tb1 O9 C20 44.7(7) . .
O2 Tb1 O11 C22 62.1(7) . .
O2 Cu1 O6 Tb1 22.36(19) . .
O2 Cu1 O6 Cu3 -86.3(2) . .
O2 Cu1 N1 C8 31.1(5) . .
O2 Cu1 N1 C9 155.7(4) . .
O2 Cu1 O8 C20 -51.2(5) . .
O1 Tb1 Cu2 O3 -113.8(2) . .
O1 Tb1 Cu2 O7 -85.8(2) . .
O1 Tb1 Cu2 O4 51.2(2) . .
O1 Tb1 Cu2 N2 79.5(2) . .
O1 Tb1 Cu2 O10 175.6(2) . .
O1 Tb1 Cu3 Tb1 -53(100) . 3_767
O1 Tb1 Cu3 O6 67.2(2) . 3_767
O1 Tb1 Cu3 O6 -112.8(2) . .
O1 Tb1 Cu3 O7 57.4(2) . .
O1 Tb1 Cu3 O7 -122.6(2) . 3_767
O1 Tb1 Cu1 O6 164.7(2) . .
O1 Tb1 Cu1 O3 177.0(2) . 3_767
O1 Tb1 Cu1 N1 -9.4(3) . .
O1 Tb1 Cu1 O2 18.0(2) . .
O1 Tb1 Cu1 O8 -90.55(18) . .
O1 Tb1 O6 Cu3 93.1(2) . .
O1 Tb1 O6 Cu1 -19.9(3) . .
O1 Tb1 O7 Cu2 103.69(17) . .
O1 Tb1 O7 Cu3 -134.42(18) . .
O1 Tb1 O4 Cu2 -131.4(2) . .
O1 Tb1 O4 C18 91.6(5) . .
O1 Tb1 O5 C19 85.5(6) . .
O1 Tb1 O5 C17 -103.1(4) . .
O1 Tb1 O2 Cu1 -159.9(3) . .
O1 Tb1 O2 C2 -11.0(5) . .
O1 Tb1 O9 C20 107.4(7) . .
O1 Tb1 O11 C22 -127.1(6) . .
O1 C3 C2 O2 -1.1(9) . .
O1 C3 C2 C7 -179.3(6) . .
O1 C3 C4 C5 178.9(6) . .
N2 Cu2 O3 Cu1 134.3(3) . 3_767
N2 Cu2 O3 C10 8.8(4) . .
N2 Cu2 O7 Tb1 -90.7(12) . .
N2 Cu2 O7 Cu3 163.2(11) . .
N2 Cu2 O4 Tb1 -159.9(2) . .
N2 Cu2 O4 C18 -22.7(5) . .
N2 Cu2 O10 C22 101.5(8) . .
N2 C12 C13 C18 -55.4(8) . .
N2 C12 C13 C14 124.6(7) . .
C18 C17 C16 C15 1.6(11) . .
C18 C13 C14 C15 -1.2(11) . .
C8 N1 C9 C10 159.7(6) . 3_767
C8 C7 C2 O2 -2.1(10) . .
C8 C7 C2 C3 175.9(6) . .
C8 C7 C6 C5 -174.4(7) . .
C17 C18 C13 C12 -179.4(6) . .
C17 C18 C13 C14 0.6(10) . .
C2 C3 C4 C5 0.9(10) . .
C2 C7 C6 C5 1.9(10) . .
C9 N1 C8 C7 176.1(6) . .
C9 C10 C11 N2 -68.9(7) 3_767 .
C12 N2 C11 C10 -167.5(5) . .
C12 C13 C14 C15 178.8(7) . .
C13 C18 C17 O5 179.1(6) . .
C13 C18 C17 C16 -0.8(10) . .
C4 C3 C2 O2 177.2(6) . .
C4 C3 C2 C7 -1.0(10) . .
C4 C5 C6 C7 -2.1(11) . .
C14 C15 C16 C17 -2.1(11) . .
C6 C7 C2 O2 -178.5(6) . .
C6 C7 C2 C3 -0.4(10) . .
C6 C5 C4 C3 0.7(11) . .
C16 C15 C14 C13 1.9(12) . .
O8 Cu1 O6 Tb1 -73.73(18) . .
O8 Cu1 O6 Cu3 177.6(2) . .
O8 Cu1 N1 C8 127.7(5) . .
O8 Cu1 N1 C9 -107.7(4) . .
O8 Cu1 O2 Tb1 70.9(2) . .
O8 Cu1 O2 C2 -78.3(5) . .
O9 Tb1 Cu2 O3 93.4(4) . .
O9 Tb1 Cu2 O7 121.5(4) . .
O9 Tb1 Cu2 O4 -101.5(4) . .
O9 Tb1 Cu2 N2 -73.2(4) . .
O9 Tb1 Cu2 O10 22.8(4) . .
O9 Tb1 Cu3 Tb1 59(100) . 3_767
O9 Tb1 Cu3 O6 179.8(2) . 3_767
O9 Tb1 Cu3 O6 -0.2(2) . .
O9 Tb1 Cu3 O7 170.0(2) . .
O9 Tb1 Cu3 O7 -10.0(2) . 3_767
O9 Tb1 Cu1 O6 -104.3(2) . .
O9 Tb1 Cu1 O3 -92.0(2) . 3_767
O9 Tb1 Cu1 N1 81.6(3) . .
O9 Tb1 Cu1 O2 109.0(3) . .
O9 Tb1 Cu1 O8 0.44(19) . .
O9 Tb1 O6 Cu3 179.8(2) . .
O9 Tb1 O6 Cu1 66.71(19) . .
O9 Tb1 O7 Cu2 -139.9(3) . .
O9 Tb1 O7 Cu3 -18.0(4) . .
O9 Tb1 O4 Cu2 142.0(2) . .
O9 Tb1 O4 C18 5.0(6) . .
O9 Tb1 O5 C19 -11.1(5) . .
O9 Tb1 O5 C17 160.3(4) . .
O9 Tb1 O2 Cu1 -63.1(2) . .
O9 Tb1 O2 C2 85.9(5) . .
O9 Tb1 O1 C3 -71.2(5) . .
O9 Tb1 O1 C1 104.0(6) . .
O9 Tb1 O11 C22 138.8(6) . .
O11 Tb1 Cu2 O3 94.9(2) . .
O11 Tb1 Cu2 O7 123.0(2) . .
O11 Tb1 Cu2 O4 -100.0(2) . .
O11 Tb1 Cu2 N2 -71.7(2) . .
O11 Tb1 Cu2 O10 24.3(3) . .
O11 Tb1 Cu3 Tb1 143(100) . 3_767
O11 Tb1 Cu3 O6 -96.8(2) . 3_767
O11 Tb1 Cu3 O6 83.2(2) . .
O11 Tb1 Cu3 O7 73.4(2) . 3_767
O11 Tb1 Cu3 O7 -106.6(2) . .
O11 Tb1 Cu1 O6 -23.7(2) . .
O11 Tb1 Cu1 O3 -11.4(2) . 3_767
O11 Tb1 Cu1 N1 162.2(3) . .
O11 Tb1 Cu1 O2 -170.4(3) . .
O11 Tb1 Cu1 O8 81.0(2) . .
O11 Tb1 O6 Cu3 -89.7(2) . .
O11 Tb1 O6 Cu1 157.2(2) . .
O11 Tb1 O7 Cu2 -51.44(18) . .
O11 Tb1 O7 Cu3 70.45(19) . .
O11 Tb1 O4 Cu2 69.5(2) . .
O11 Tb1 O4 C18 -67.4(5) . .
O11 Tb1 O5 C19 -102.4(6) . .
O11 Tb1 O5 C17 69.0(4) . .
O11 Tb1 O2 Cu1 15.4(4) . .
O11 Tb1 O2 C2 164.3(4) . .
O11 Tb1 O1 C3 -164.2(4) . .
O11 Tb1 O1 C1 11.1(8) . .
O11 Tb1 O9 C20 -100.1(7) . .
O10 Cu2 O3 Cu1 30.9(3) . 3_767
O10 Cu2 O3 C10 -94.6(4) . .
O10 Cu2 O7 Tb1 74.8(2) . .
O10 Cu2 O7 Cu3 -31.4(3) . .
O10 Cu2 O4 Tb1 -55.6(3) . .
O10 Cu2 O4 C18 81.5(5) . .
O10 Cu2 N2 C12 -130.5(4) . .
O10 Cu2 N2 C11 105.8(4) . .
C11 N2 C12 C13 -175.4(6) . .
C1 O1 C3 C2 176.0(6) . .
C1 O1 C3 C4 -2.2(10) . .
